data_1536554
loop_
_publ_author_name
'Petter, W.'
'Gramlich, V.'
'Hulliger, F.'

_publ_section_title
;
 The structure of Sm Fe (C N)6 * 4(H2 O) and the problem of
 pseudo-hexagonal symmetry
;
_journal_name_full 'Journal of Solid State Chemistry'
_journal_page_first 161
_journal_page_last 167
_journal_volume 82
_journal_year 1989
_chemical_formula_sum 'C6 H8 Fe N6 O4 Sm'
_chemical_name_systematic 'Sm Fe (C N)6 (H2 O)4'
_space_group_IT_number 63
_symmetry_space_group_name_Hall '-C 2c 2'
_symmetry_space_group_name_H-M 'C m c m'
_cell_angle_alpha 90
_cell_angle_beta 90
_cell_angle_gamma 90
_cell_formula_units_Z 4
_cell_length_a 7.433
_cell_length_b 12.875
_cell_length_c 13.73
_cell_volume 1313.959
_citation_journal_id_ASTM JSSCBI
_cod_data_source_file Petter_JSSCBI_1989_1767.cif
_cod_data_source_block C6H8Fe1N6O4Sm1
_cod_original_formula_sum 'C6 H8 Fe1 N6 O4 Sm1'
_cod_database_code 1536554

loop_
_symmetry_equiv_pos_as_xyz
x,y,z
-x,-y,z+1/2
x,-y,-z
-x,y,-z+1/2
-x,-y,-z
x,y,-z-1/2
-x,y,z
x,-y,z-1/2
x+1/2,y+1/2,z
-x+1/2,-y+1/2,z+1/2
x+1/2,-y+1/2,-z
-x+1/2,y+1/2,-z+1/2
-x+1/2,-y+1/2,-z
x+1/2,y+1/2,-z-1/2
-x+1/2,y+1/2,z
x+1/2,-y+1/2,z-1/2

loop_
_atom_site_label
_atom_site_type_symbol
_atom_site_fract_x
_atom_site_fract_y
_atom_site_fract_z
_atom_site_occupancy
_atom_site_U_iso_or_equiv
C2 C+2 0 0.1357 0.0592 1 0.0
Fe2 Fe+3 0 0 0 1 0.0
O2 O-2 0 0.6558 0.0999 1 0.0
N1 N-3 0.2024 0.4244 0.1398 1 0.0
C1 C+2 0.3159 0.4532 0.0888 1 0.0
Sm1 Sm+3 0 0.3236 0.25 1 0.0
O1 O-2 0.2634 0.2153 0.25 1 0.0
N2 N-3 0 0.2161 0.0956 1 0.0
